data_7209450
loop_
_publ_author_name
'Huppertz, H.'
'Emme, H.'
'Moeller, M.H.'
'Schleid, T.'
'Nikelski, T.'
'Poettgen, R.'

_publ_section_title
;
 High-pressure synthesis, crystal structure and properties of the new
 orthorhombic rare-earth meta-oxoborates RE (B O2)3 (RE = Dy - Lu)
;
_journal_name_full
;
Zeitschrift fuer Naturforschung, Teil B. Anorganische Chemie, Organische
 Chemie (42,1987-)
;
_journal_page_first 202
_journal_page_last 215
_journal_volume 59
_journal_year 2004
_chemical_formula_sum 'B3 Er O6'
_chemical_name_systematic 'Er (B O2)3'
_space_group_IT_number 62
_symmetry_space_group_name_Hall '-P 2ac 2n'
_symmetry_space_group_name_H-M 'P n m a'
_cell_angle_alpha 90
_cell_angle_beta 90
_cell_angle_gamma 90
_cell_formula_units_Z 16
_cell_length_a 15.8759
_cell_length_b 7.3804
_cell_length_c 12.1885
_cell_volume 1428.133
_citation_journal_id_ASTM ZNBSEN
_cod_data_source_file boron_433.cif
_cod_data_source_block B3Er1O6
_cod_original_formula_sum 'B3 Er1 O6'
_cod_database_code 7209450

loop_
_symmetry_equiv_pos_as_xyz
x,y,z
-x+1/2,-y,z+1/2
x+1/2,-y+1/2,-z+1/2
-x,y+1/2,-z
-x,-y,-z
x-1/2,y,-z-1/2
-x-1/2,y-1/2,z-1/2
x,-y-1/2,z

loop_
_atom_site_label
_atom_site_type_symbol
_atom_site_fract_x
_atom_site_fract_y
_atom_site_fract_z
_atom_site_occupancy
_atom_site_U_iso_or_equiv
O8 O-2 0.2247 -0.25 0.1404 1 0.0
O9 O-2 0.096 -0.0421 0.8787 1 0.0
O2 O-2 0.2809 0.0657 0.8984 1 0.0
O1 O-2 0.1585 -0.25 0.541 1 0.0
B4 B+3 0.1524 -0.075 0.4855 1 0.0
B6 B+3 0.2594 -0.067 0.1306 1 0.0
O7 O-2 0.0651 0.25 0.8027 1 0.0
B5 B+3 0.1093 0.0796 0.1414 1 0.0
O15 O-2 0.2226 -0.0222 0.7304 1 0.0
B1 B+3 0.2821 -0.072 0.8144 1 0.0
Er2 Er+3 0.12114 -0.25 0.00888 1 0.0
O3 O-2 -0.0686 0.0593 0.5684 1 0.0
O11 O-2 0.0763 0.25 0.1049 1 0.0
O10 O-2 0.1642 0.068 0.5657 1 0.0
Er4 Er+3 0.12771 -0.25 0.73303 1 0.0
Er3 Er+3 0.04827 0.25 0.58912 1 0.0
O4 O-2 0.0489 -0.0677 0.1229 1 0.0
O14 O-2 0.0227 -0.0239 0.7098 1 0.0
O13 O-2 0.0484 0.25 0.399 1 0.0
O5 O-2 0.3708 -0.0726 0.7654 1 0.0
O12 O-2 0.2543 -0.25 0.8567 1 0.0
Er1 Er+3 0.1724 0.25 0.93474 1 0.0
B3 B+3 0.0325 0.061 0.8239 1 0.0
B2 B+3 -0.0568 -0.0728 0.654 1 0.0
O6 O-2 0.1852 0.0344 0.0766 1 0.0
